data_4127247
loop_
_publ_author_name
'Shao, Baihao'
'Qian, Hai'
'Li, Quan'
'Aprahamian, Ivan'

_publ_section_title
;
 Structure Property Analysis of the Solution and Solid-State Properties of
 Bistable Photochromic Hydrazones.
;
_journal_issue 20
_journal_name_full 'Journal of the American Chemical Society'
_journal_page_first 8364
_journal_page_last 8371
_journal_paper_doi 10.1021/jacs.9b03932
_journal_volume 141
_journal_year 2019
_chemical_formula_sum 'C16 H16 N2 O2'
_chemical_formula_weight 268.310
_space_group_IT_number 41
_space_group_name_Hall 'A 2 -2ab'
_space_group_name_H-M_alt 'A e a 2'
_symmetry_Int_Tables_number 41
_symmetry_space_group_name_Hall 'A 2 -2ab'
_symmetry_space_group_name_H-M 'A e a 2'
_audit_creation_date 2018-04-05
_audit_creation_method 'Olex2 1.2-alpha (compiled 2017.07.04 svn.r3439 for OlexSys, GUI svn.r5361) '
_audit_update_record 2018-04-05
_cell_angle_alpha 90.000
_cell_angle_beta 90.000
_cell_angle_gamma 90.000
_cell_formula_units_Z 8
_cell_length_a 21.686(5)
_cell_length_b 17.836(4)
_cell_length_c 7.2977(18)
_cell_volume 2822.7(11)
_refine_ls_R_factor_all 0.047
_cod_data_source_file ja9b03932_si_005.cif
_cod_data_source_block ia717c
_cod_depositor_comments 'Adding full bibliography for 4127241--4127247.cif.'
_cod_original_cell_volume 2822.7(12)
_cod_original_sg_symbol_Hall A_2_-2ac
_cod_original_sg_symbol_H-M 'A b a 2'
_cod_database_code 4127247

loop_
_symmetry_equiv_pos_site_id
_symmetry_equiv_pos_as_xyz
1 x,y,z
2 -x,-y,z
3 1/2-x,y,1/2+z
4 1/2+x,-y,1/2+z
5 x,1/2+y,1/2+z
6 -x,1/2-y,1/2+z
7 1/2-x,1/2+y,1.00000+z
8 1/2+x,1/2-y,1.00000+z

loop_
_atom_site_aniso_label
_atom_site_aniso_U_11
_atom_site_aniso_U_22
_atom_site_aniso_U_33
_atom_site_aniso_U_12
_atom_site_aniso_U_13
_atom_site_aniso_U_23
O1 0.0393(10) 0.0357(10) 0.0484(12) -0.0023(8) 0.0018(9) -0.0109(9)
O2 0.0394(11) 0.0416(11) 0.0518(13) 0.0016(8) 0.0028(10) -0.0055(10)
N1 0.0342(12) 0.0354(13) 0.0445(17) -0.0039(9) 0.0037(10) -0.0070(11)
N2 0.0355(12) 0.0367(12) 0.0347(13) -0.0018(9) 0.0019(11) 0.0004(11)
C1 0.0370(14) 0.0334(14) 0.0320(16) -0.0031(12) 0.0019(12) 0.0014(12)
C2 0.0378(16) 0.0364(14) 0.0356(17) -0.0037(12) 0.0004(13) 0.0029(13)
C3 0.0380(14) 0.0333(13) 0.0313(14) -0.0046(11) 0.0000(12) -0.0044(13)
C4 0.0487(17) 0.0389(15) 0.0436(17) -0.0086(13) 0.0051(14) -0.0021(14)
C5 0.0511(17) 0.0535(18) 0.0462(18) -0.0190(14) 0.0097(15) -0.0034(16)
C6 0.0351(15) 0.069(2) 0.0489(19) -0.0074(14) 0.0059(16) -0.0120(18)
C7 0.0386(16) 0.0478(16) 0.0514(19) 0.0040(13) -0.0006(14) -0.0066(15)
C8 0.0379(14) 0.0381(15) 0.0389(17) -0.0047(11) -0.0010(13) -0.0021(14)
C9 0.0535(17) 0.0342(14) 0.0435(19) 0.0029(13) 0.0054(14) -0.0068(13)
C10 0.064(2) 0.056(2) 0.062(2) -0.0112(16) 0.0082(18) -0.0232(18)
C11 0.0359(14) 0.0344(14) 0.0333(15) -0.0047(11) -0.0017(12) 0.0020(13)
C12 0.0353(14) 0.0386(15) 0.0418(18) -0.0005(11) -0.0012(13) -0.0006(13)
C13 0.0466(16) 0.0338(15) 0.0460(18) -0.0003(11) -0.0035(14) -0.0018(14)
C14 0.0446(17) 0.0394(16) 0.0500(19) -0.0080(13) -0.0047(15) 0.0006(15)
C15 0.0364(15) 0.0518(18) 0.054(2) -0.0059(13) 0.0044(14) -0.0017(17)
C16 0.0371(15) 0.0460(16) 0.0411(18) -0.0016(12) 0.0029(13) -0.0058(14)

loop_
_atom_site_label
_atom_site_type_symbol
_atom_site_fract_x
_atom_site_fract_y
_atom_site_fract_z
_atom_site_occupancy
_atom_site_symmetry_multiplicity
_atom_site_Wyckoff_symbol
_atom_site_calc_flag
_atom_site_thermal_displace_type
_atom_site_U_iso_or_equiv
O1 O 0.3358(1) 0.8434(1) 0.6002(3) 1.000 8 b d Uani 0.0412(5)
O2 O 0.2350(1) 0.8170(1) 0.5659(3) 1.000 8 b d Uani 0.0443(5)
N1 N 0.2132(1) 0.6820(1) 0.4251(3) 1.000 8 b d Uani 0.0381(6)
H1 H 0.1969 0.7214 0.4794 1.000 8 b calc Uiso 0.04600
N2 N 0.2733(1) 0.6794(1) 0.3914(3) 1.000 8 b d Uani 0.0357(5)
C1 C 0.3103(1) 0.7337(1) 0.4406(4) 1.000 8 b d Uani 0.0341(6)
C2 C 0.2891(1) 0.8013(2) 0.5399(4) 1.000 8 b d Uani 0.0366(7)
C3 C 0.3759(1) 0.7235(1) 0.3850(4) 1.000 8 b d Uani 0.0342(6)
C4 C 0.4092(1) 0.7808(2) 0.3019(4) 1.000 8 b d Uani 0.0438(7)
H4 H 0.3910 0.8289 0.2873 1.000 8 b calc Uiso 0.05300
C5 C 0.4685(1) 0.7683(2) 0.2406(5) 1.000 8 b d Uani 0.0503(8)
H5 H 0.4909 0.8079 0.1841 1.000 8 b calc Uiso 0.06000
C6 C 0.4957(1) 0.6987(2) 0.2606(5) 1.000 8 b d Uani 0.0510(8)
H6 H 0.5364 0.6902 0.2173 1.000 8 b calc Uiso 0.06100
C7 C 0.4632(1) 0.6414(2) 0.3440(4) 1.000 8 b d Uani 0.0459(7)
H7 H 0.4817 0.5935 0.3586 1.000 8 b calc Uiso 0.05500
C8 C 0.4038(1) 0.6538(2) 0.4064(4) 1.000 8 b d Uani 0.0383(7)
H8 H 0.3818 0.6143 0.4645 1.000 8 b calc Uiso 0.04600
C9 C 0.3192(1) 0.9133(1) 0.6913(4) 1.000 8 b d Uani 0.0438(7)
H9A H 0.2894 0.9036 0.7912 1.000 8 b calc Uiso 0.05300
H9B H 0.3002 0.9484 0.6028 1.000 8 b calc Uiso 0.05300
C10 C 0.3773(2) 0.9457(2) 0.7667(5) 1.000 8 b d Uani 0.0606(9)
H10A H 0.4080 0.9498 0.6688 1.000 8 b calc Uiso 0.09100
H10B H 0.3932 0.9131 0.8639 1.000 8 b calc Uiso 0.09100
H10C H 0.3689 0.9956 0.8172 1.000 8 b calc Uiso 0.09100
C11 C 0.1759(1) 0.6214(1) 0.3730(4) 1.000 8 b d Uani 0.0345(6)
C12 C 0.1995(1) 0.5588(2) 0.2836(4) 1.000 8 b d Uani 0.0385(7)
H12 H 0.2424 0.5558 0.2571 1.000 8 b calc Uiso 0.04600
C13 C 0.1605(1) 0.5009(2) 0.2333(4) 1.000 8 b d Uani 0.0421(7)
H13 H 0.1767 0.4583 0.1718 1.000 8 b calc Uiso 0.05100
C14 C 0.0984(1) 0.5050(2) 0.2722(4) 1.000 8 b d Uani 0.0446(7)
H14 H 0.0717 0.4651 0.2375 1.000 8 b calc Uiso 0.05400
C15 C 0.0750(1) 0.5668(2) 0.3614(4) 1.000 8 b d Uani 0.0473(8)
H15 H 0.0322 0.5694 0.3881 1.000 8 b calc Uiso 0.05700
C16 C 0.1134(1) 0.6252(2) 0.4127(4) 1.000 8 b d Uani 0.0414(7)
H16 H 0.0971 0.6676 0.4746 1.000 8 b calc Uiso 0.05000

loop_
_atom_type_symbol
_atom_type_radius_bond
O 1.200
N 1.200
H 1.200
C 1.200

loop_
_geom_angle_atom_site_label_1
_geom_angle_atom_site_label_2
_geom_angle_atom_site_label_3
_geom_angle
_geom_angle_publ_flag
C2 O1 C9 116.3(2) no
N2 N1 H1 120.40 no
N2 N1 C11 119.2(2) no
C11 N1 H1 120.40 no
C1 N2 N1 121.7(2) no
N2 C1 C2 123.2(2) no
N2 C1 C3 114.8(2) no
C2 C1 C3 122.0(2) no
O1 C2 C1 112.5(2) no
O2 C2 O1 123.3(3) no
O2 C2 C1 124.2(2) no
C4 C3 C1 121.6(2) no
C8 C3 C1 119.6(2) no
C8 C3 C4 118.7(2) no
C3 C4 H4 119.80 no
C5 C4 C3 120.4(3) no
C5 C4 H4 119.80 no
C4 C5 H5 119.70 no
C4 C5 C6 120.5(3) no
C6 C5 H5 119.70 no
C5 C6 H6 120.20 no
C7 C6 C5 119.6(3) no
C7 C6 H6 120.20 no
C6 C7 H7 120.00 no
C6 C7 C8 120.1(3) no
C8 C7 H7 120.00 no
C3 C8 H8 119.70 no
C7 C8 C3 120.7(3) no
C7 C8 H8 119.70 no
O1 C9 H9A 110.30 no
O1 C9 H9B 110.30 no
O1 C9 C10 106.9(2) no
H9A C9 H9B 108.60 no
C10 C9 H9A 110.30 no
C10 C9 H9B 110.30 no
C9 C10 H10A 109.50 no
C9 C10 H10B 109.50 no
C9 C10 H10C 109.50 no
H10A C10 H10B 109.50 no
H10A C10 H10C 109.50 no
H10B C10 H10C 109.50 no
C12 C11 N1 122.2(2) no
C16 C11 N1 117.9(2) no
C16 C11 C12 119.8(2) no
C11 C12 H12 120.10 no
C13 C12 C11 119.9(3) no
C13 C12 H12 120.10 no
C12 C13 H13 119.90 no
C14 C13 C12 120.2(3) no
C14 C13 H13 119.90 no
C13 C14 H14 120.00 no
C15 C14 C13 119.9(2) no
C15 C14 H14 120.00 no
C14 C15 H15 119.80 no
C14 C15 C16 120.5(3) no
C16 C15 H15 119.80 no
C11 C16 H16 120.20 no
C15 C16 C11 119.6(3) no
C15 C16 H16 120.20 no

loop_
_geom_bond_atom_site_label_1
_geom_bond_atom_site_label_2
_geom_bond_distance
_geom_bond_publ_flag
O1 C2 1.335(3) no
O1 C9 1.458(3) no
O2 C2 1.219(3) no
N1 H1 0.8800 no
N1 N2 1.327(3) no
N1 C11 1.402(3) no
N2 C1 1.309(3) no
C1 C2 1.480(4) no
C1 C3 1.490(4) no
C3 C4 1.391(4) no
C3 C8 1.390(4) no
C4 H4 0.9500 no
C4 C5 1.381(4) no
C5 H5 0.9500 no
C5 C6 1.383(4) no
C6 H6 0.9500 no
C6 C7 1.381(4) no
C7 H7 0.9500 no
C7 C8 1.386(4) no
C8 H8 0.9500 no
C9 H9A 0.9900 no
C9 H9B 0.9900 no
C9 C10 1.492(4) no
C10 H10A 0.9800 no
C10 H10B 0.9800 no
C10 H10C 0.9800 no
C11 C12 1.391(4) no
C11 C16 1.387(4) no
C12 H12 0.9500 no
C12 C13 1.384(4) no
C13 H13 0.9500 no
C13 C14 1.379(4) no
C14 H14 0.9500 no
C14 C15 1.378(4) no
C15 H15 0.9500 no
C15 C16 1.386(4) no
C16 H16 0.9500 no

loop_
_geom_hbond_atom_site_label_D
_geom_hbond_atom_site_label_H
_geom_hbond_atom_site_label_A
_geom_hbond_distance_DH
_geom_hbond_distance_HA
_geom_hbond_distance_DA
_geom_hbond_angle_DHA
_geom_hbond_publ_flag
N1 H1 O2 0.8800 2.0000 2.660(3) 131.10 no
